data_4064929
loop_
_publ_author_name
'Bollermann, Timo'
'Freitag, Kerstin'
'Gemel, Christian'
'Seidel, R\"udiger W.'
'Fischer, Roland A.'

_publ_section_title
;
 Reactivity of [Zn2Cp*2] toward Transition-Metal Complexes: Synthesis and
 Characterization of [Cp*M(ZnCp*)3] (M = Ni, Pd, Pt)
;
_journal_issue 15
_journal_name_full Organometallics
_journal_page_first 4123
_journal_paper_doi 10.1021/om200430t
_journal_volume 30
_journal_year 2011
_chemical_formula_moiety 'C40 H60 Ni Zn3'
_chemical_formula_sum 'C40 H60 Ni Zn3'
_chemical_formula_weight 795.70
_chemical_name_systematic
; 
 ? 
;
_space_group_IT_number 2
_symmetry_cell_setting triclinic
_symmetry_space_group_name_Hall '-P 1'
_symmetry_space_group_name_H-M 'P -1'
_atom_sites_solution_hydrogens geom
_atom_sites_solution_primary direct
_atom_sites_solution_secondary difmap
_audit_creation_method SHELXL-97
_cell_angle_alpha 94.025(6)
_cell_angle_beta 92.167(6)
_cell_angle_gamma 113.805(7)
_cell_formula_units_Z 2
_cell_length_a 11.0041(7)
_cell_length_b 11.0846(8)
_cell_length_c 16.8992(12)
_cell_measurement_reflns_used 9386
_cell_measurement_temperature 110(2)
_cell_measurement_theta_max 28.3080
_cell_measurement_theta_min 2.9986
_cell_volume 1876.3(2)
_computing_cell_refinement
;
CrysAlisPro, Oxford Diffraction Ltd.,
Version 1.171.34.40 (release 27-08-2010 CrysAlis171 .NET)
(compiled Aug 27 2010,11:50:40)
;
_computing_data_collection
;
CrysAlisPro, Oxford Diffraction Ltd.,
Version 1.171.34.40 (release 27-08-2010 CrysAlis171 .NET)
(compiled Aug 27 2010,11:50:40)
;
_computing_data_reduction
;
CrysAlisPro, Oxford Diffraction Ltd.,
Version 1.171.34.40 (release 27-08-2010 CrysAlis171 .NET)
(compiled Aug 27 2010,11:50:40)
;
_computing_publication_material 'enCIFer (Allen et al., 2004)'
_computing_structure_refinement 'SHELXL-97 (Sheldrick, 2008)'
_computing_structure_solution 'SHELXS-97 (Sheldrick, 2008)'
_diffrn_ambient_temperature 110(2)
_diffrn_detector_area_resol_mean 8.4171
_diffrn_measured_fraction_theta_full 0.998
_diffrn_measured_fraction_theta_max 0.998
_diffrn_measurement_device_type 'Xcalibur^TM^2, Oxford Diffraction'
_diffrn_measurement_method '\w scans'
_diffrn_radiation_monochromator graphite
_diffrn_radiation_source 'Enhance (Mo) X-ray Source'
_diffrn_radiation_type MoK\a
_diffrn_radiation_wavelength 0.71073
_diffrn_reflns_av_R_equivalents 0.0318
_diffrn_reflns_av_sigmaI/netI 0.0335
_diffrn_reflns_limit_h_max 13
_diffrn_reflns_limit_h_min -13
_diffrn_reflns_limit_k_max 13
_diffrn_reflns_limit_k_min -13
_diffrn_reflns_limit_l_max 20
_diffrn_reflns_limit_l_min -20
_diffrn_reflns_number 21753
_diffrn_reflns_theta_full 25.00
_diffrn_reflns_theta_max 25.00
_diffrn_reflns_theta_min 3.05
_exptl_absorpt_coefficient_mu 2.414
_exptl_absorpt_correction_T_max 0.6844
_exptl_absorpt_correction_T_min 0.6067
_exptl_absorpt_correction_type multi-scan
_exptl_absorpt_process_details
;
CrysAlisPro, Oxford Diffraction Ltd.,
Version 1.171.34.40 (release 27-08-2010 CrysAlis171 .NET)
(compiled Aug 27 2010,11:50:40)
Empirical absorption correction using spherical harmonics,
 implemented in SCALE3 ABSPACK scaling algorithm.
;
_exptl_crystal_colour brown
_exptl_crystal_density_diffrn 1.408
_exptl_crystal_density_method 'not measured'
_exptl_crystal_description prism
_exptl_crystal_F_000 836
_exptl_crystal_size_max 0.23
_exptl_crystal_size_mid 0.20
_exptl_crystal_size_min 0.17
_refine_diff_density_max 2.066
_refine_diff_density_min -1.744
_refine_diff_density_rms 0.159
_refine_ls_extinction_method none
_refine_ls_goodness_of_fit_ref 1.063
_refine_ls_hydrogen_treatment constr
_refine_ls_matrix_type full
_refine_ls_number_parameters 393
_refine_ls_number_reflns 6599
_refine_ls_number_restraints 0
_refine_ls_restrained_S_all 1.063
_refine_ls_R_factor_all 0.0778
_refine_ls_R_factor_gt 0.0664
_refine_ls_shift/su_max 0.000
_refine_ls_shift/su_mean 0.000
_refine_ls_structure_factor_coef Fsqd
_refine_ls_weighting_details 'calc w=1/[\s^2^(Fo^2^)+(0.0903P)^2^+13.7698P] where P=(Fo^2^+2Fc^2^)/3'
_refine_ls_weighting_scheme calc
_refine_ls_wR_factor_gt 0.1704
_refine_ls_wR_factor_ref 0.1778
_reflns_number_gt 5564
_reflns_number_total 6599
_reflns_threshold_expression >2sigma(I)
_cod_data_source_file om200430t_si_001.cif
_cod_data_source_block 1
_cod_database_code 4064929

loop_
_symmetry_equiv_pos_as_xyz
'x, y, z'
'-x, -y, -z'

loop_
_atom_site_label
_atom_site_type_symbol
_atom_site_fract_x
_atom_site_fract_y
_atom_site_fract_z
_atom_site_U_iso_or_equiv
_atom_site_adp_type
_atom_site_occupancy
_atom_site_symmetry_multiplicity
_atom_site_calc_flag
_atom_site_refinement_flags
_atom_site_disorder_assembly
_atom_site_disorder_group
Zn1 Zn 0.61739(7) 0.19996(7) 0.30181(4) 0.0234(2) Uani 1 1 d . . .
Zn2 Zn 0.75650(7) 0.45819(6) 0.23472(4) 0.0218(2) Uani 1 1 d . . .
Zn3 Zn 0.88458(7) 0.26866(7) 0.23442(4) 0.0246(2) Uani 1 1 d . A .
Ni1 Ni 0.68324(7) 0.24480(7) 0.17638(4) 0.01270(19) Uani 1 1 d . A .
C1 C 0.6007(6) 0.1013(6) 0.4164(3) 0.0225(13) Uani 1 1 d . . .
C2 C 0.4793(6) 0.0213(6) 0.3716(4) 0.0250(13) Uani 1 1 d . . .
C3 C 0.4059(6) 0.0992(8) 0.3617(4) 0.0330(16) Uani 1 1 d . . .
C4 C 0.4808(7) 0.2280(7) 0.3979(4) 0.0314(16) Uani 1 1 d . . .
C5 C 0.6032(7) 0.2310(6) 0.4324(4) 0.0253(14) Uani 1 1 d . . .
C6 C 0.6946(7) 0.0497(7) 0.4515(4) 0.0307(15) Uani 1 1 d . . .
H6A H 0.6463 -0.0221 0.4840 0.046 Uiso 1 1 calc R . .
H6B H 0.7657 0.1213 0.4847 0.046 Uiso 1 1 calc R . .
H6C H 0.7335 0.0161 0.4086 0.046 Uiso 1 1 calc R . .
C7 C 0.4329(8) -0.1245(7) 0.3503(4) 0.0424(19) Uani 1 1 d . . .
H7A H 0.4002 -0.1717 0.3972 0.064 Uiso 1 1 calc R . .
H7B H 0.5072 -0.1434 0.3316 0.064 Uiso 1 1 calc R . .
H7C H 0.3608 -0.1538 0.3080 0.064 Uiso 1 1 calc R . .
C8 C 0.2629(7) 0.0494(11) 0.3290(5) 0.059(3) Uani 1 1 d . . .
H8A H 0.2041 0.0263 0.3728 0.089 Uiso 1 1 calc R . .
H8B H 0.2416 -0.0292 0.2916 0.089 Uiso 1 1 calc R . .
H8C H 0.2501 0.1188 0.3014 0.089 Uiso 1 1 calc R . .
C9 C 0.4333(10) 0.3357(10) 0.4064(6) 0.059(3) Uani 1 1 d . . .
H9A H 0.4261 0.3664 0.3541 0.088 Uiso 1 1 calc R . .
H9B H 0.4966 0.4095 0.4422 0.088 Uiso 1 1 calc R . .
H9C H 0.3458 0.3023 0.4283 0.088 Uiso 1 1 calc R . .
C10 C 0.7078(9) 0.3448(7) 0.4824(4) 0.0428(19) Uani 1 1 d . . .
H10A H 0.7815 0.3211 0.4979 0.064 Uiso 1 1 calc R . .
H10B H 0.6695 0.3655 0.5302 0.064 Uiso 1 1 calc R . .
H10C H 0.7410 0.4223 0.4520 0.064 Uiso 1 1 calc R . .
C11 C 0.8937(4) 0.6630(3) 0.2949(2) 0.0211(14) Uani 0.526(11) 1 d PG A 1
C12 C 0.7628(4) 0.6489(3) 0.3092(2) 0.0212(15) Uani 0.526(11) 1 d PG A 1
C13 C 0.6964(3) 0.6469(3) 0.2353(3) 0.0204(16) Uani 0.526(11) 1 d PG A 1
C14 C 0.7863(5) 0.6598(4) 0.17535(19) 0.018(3) Uani 0.526(11) 1 d PG A 1
C15 C 0.9082(4) 0.6698(3) 0.2122(2) 0.0182(15) Uani 0.526(11) 1 d PG A 1
C16 C 0.9989(6) 0.6696(6) 0.3568(4) 0.051(6) Uani 0.526(11) 1 d PG A 1
H16A H 0.9631 0.6626 0.4093 0.077 Uiso 0.526(11) 1 calc PR A 1
H16B H 1.0765 0.7541 0.3568 0.077 Uiso 0.526(11) 1 calc PR A 1
H16C H 1.0256 0.5964 0.3445 0.077 Uiso 0.526(11) 1 calc PR A 1
C17 C 0.7044(8) 0.6378(6) 0.3890(4) 0.042(3) Uani 0.526(11) 1 d PG A 1
H17A H 0.7713 0.6419 0.4303 0.063 Uiso 0.526(11) 1 calc PR A 1
H17B H 0.6266 0.5534 0.3881 0.063 Uiso 0.526(11) 1 calc PR A 1
H17C H 0.6775 0.7110 0.4004 0.063 Uiso 0.526(11) 1 calc PR A 1
C18 C 0.5551(5) 0.6335(6) 0.2227(6) 0.027(3) Uani 0.526(11) 1 d PG A 1
H18A H 0.5150 0.6261 0.2739 0.040 Uiso 0.526(11) 1 calc PR A 1
H18B H 0.5037 0.5540 0.1869 0.040 Uiso 0.526(11) 1 calc PR A 1
H18C H 0.5546 0.7116 0.1992 0.040 Uiso 0.526(11) 1 calc PR A 1
C19 C 0.7573(9) 0.6626(6) 0.0878(3) 0.035(3) Uani 0.526(11) 1 d PG A 1
H19A H 0.8364 0.6724 0.0595 0.053 Uiso 0.526(11) 1 calc PR A 1
H19B H 0.7338 0.7374 0.0796 0.053 Uiso 0.526(11) 1 calc PR A 1
H19C H 0.6829 0.5797 0.0674 0.053 Uiso 0.526(11) 1 calc PR A 1
C20 C 1.0316(7) 0.6849(6) 0.1707(5) 0.032(4) Uani 0.526(11) 1 d PG A 1
H20A H 1.0151 0.6869 0.1135 0.048 Uiso 0.526(11) 1 calc PR A 1
H20B H 1.0546 0.6100 0.1796 0.048 Uiso 0.526(11) 1 calc PR A 1
H20C H 1.1055 0.7676 0.1919 0.048 Uiso 0.526(11) 1 calc PR A 1
C11' C 0.8757(4) 0.6634(3) 0.3042(2) 0.0211(14) Uani 0.474(11) 1 d PG A 2
C12' C 0.7404(4) 0.6450(3) 0.2966(2) 0.0212(15) Uani 0.474(11) 1 d PG A 2
C13' C 0.7070(4) 0.6513(3) 0.2156(3) 0.0204(16) Uani 0.474(11) 1 d PG A 2
C14' C 0.8218(5) 0.6735(4) 0.17305(19) 0.023(4) Uani 0.474(11) 1 d PG A 2
C15' C 0.9260(4) 0.6810(3) 0.2279(3) 0.0182(15) Uani 0.474(11) 1 d PG A 2
C16' C 0.9526(7) 0.6641(6) 0.3802(3) 0.051(6) Uani 0.474(11) 1 d PG A 2
H16D H 0.8945 0.6498 0.4243 0.076 Uiso 0.474(11) 1 calc PR A 2
H16E H 1.0289 0.7498 0.3910 0.076 Uiso 0.474(11) 1 calc PR A 2
H16F H 0.9843 0.5933 0.3746 0.076 Uiso 0.474(11) 1 calc PR A 2
C17' C 0.6482(7) 0.6227(6) 0.3631(4) 0.042(3) Uani 0.474(11) 1 d PG A 2
H17D H 0.6961 0.6228 0.4132 0.063 Uiso 0.474(11) 1 calc PR A 2
H17E H 0.5719 0.5372 0.3514 0.063 Uiso 0.474(11) 1 calc PR A 2
H17F H 0.6165 0.6937 0.3678 0.063 Uiso 0.474(11) 1 calc PR A 2
C18' C 0.5732(6) 0.6368(6) 0.1807(5) 0.034(4) Uani 0.474(11) 1 d PG A 2
H18D H 0.5769 0.6451 0.1234 0.051 Uiso 0.474(11) 1 calc PR A 2
H18E H 0.5501 0.7062 0.2061 0.051 Uiso 0.474(11) 1 calc PR A 2
H18F H 0.5055 0.5497 0.1898 0.051 Uiso 0.474(11) 1 calc PR A 2
C19' C 0.8313(10) 0.6868(6) 0.0851(3) 0.035(3) Uani 0.474(11) 1 d PG A 2
H19D H 0.9215 0.7017 0.0710 0.053 Uiso 0.474(11) 1 calc PR A 2
H19E H 0.8116 0.7620 0.0717 0.053 Uiso 0.474(11) 1 calc PR A 2
H19F H 0.7669 0.6055 0.0554 0.053 Uiso 0.474(11) 1 calc PR A 2
C20' C 1.0658(5) 0.7037(6) 0.2084(5) 0.030(4) Uani 0.474(11) 1 d PG A 2
H20D H 1.0743 0.7127 0.1513 0.045 Uiso 0.474(11) 1 calc PR A 2
H20E H 1.0846 0.6284 0.2224 0.045 Uiso 0.474(11) 1 calc PR A 2
H20F H 1.1292 0.7849 0.2387 0.045 Uiso 0.474(11) 1 calc PR A 2
C21 C 0.9944(8) 0.1284(7) 0.2823(4) 0.019(4) Uani 0.502(9) 1 d PG A 1
C22 C 1.0414(13) 0.2551(8) 0.3250(5) 0.0213(15) Uani 0.502(9) 1 d PG A 1
C23 C 1.1042(13) 0.3509(7) 0.2718(5) 0.0214(14) Uani 0.502(9) 1 d PG A 1
C24 C 1.0960(8) 0.2835(7) 0.1961(4) 0.017(3) Uani 0.502(9) 1 d PG A 1
C25 C 1.0281(7) 0.1459(7) 0.2026(4) 0.013(3) Uani 0.502(9) 1 d PG A 1
C26 C 0.9214(10) -0.0020(9) 0.3157(7) 0.023(3) Uani 0.502(9) 1 d PG A 1
H26A H 0.9109 0.0137 0.3723 0.034 Uiso 0.502(9) 1 calc PR A 1
H26B H 0.9723 -0.0566 0.3093 0.034 Uiso 0.502(9) 1 calc PR A 1
H26C H 0.8334 -0.0481 0.2872 0.034 Uiso 0.502(9) 1 calc PR A 1
C27 C 1.027(2) 0.2830(12) 0.4118(6) 0.039(4) Uani 0.502(9) 1 d PG A 1
H27A H 0.9798 0.1993 0.4349 0.059 Uiso 0.502(9) 1 calc PR A 1
H27B H 0.9768 0.3382 0.4175 0.059 Uiso 0.502(9) 1 calc PR A 1
H27C H 1.1157 0.3297 0.4396 0.059 Uiso 0.502(9) 1 calc PR A 1
C28 C 1.168(2) 0.4986(10) 0.2920(7) 0.047(4) Uani 0.502(9) 1 d PG A 1
H28A H 1.2044 0.5421 0.2444 0.070 Uiso 0.502(9) 1 calc PR A 1
H28B H 1.2408 0.5207 0.3335 0.070 Uiso 0.502(9) 1 calc PR A 1
H28C H 1.1020 0.5292 0.3114 0.070 Uiso 0.502(9) 1 calc PR A 1
C29 C 1.1500(10) 0.3468(11) 0.1218(6) 0.022(3) Uani 0.502(9) 1 d PG A 1
H29A H 1.1924 0.4433 0.1336 0.033 Uiso 0.502(9) 1 calc PR A 1
H29B H 1.0769 0.3235 0.0807 0.033 Uiso 0.502(9) 1 calc PR A 1
H29C H 1.2158 0.3150 0.1028 0.033 Uiso 0.502(9) 1 calc PR A 1
C30 C 0.9973(12) 0.0374(9) 0.1364(6) 0.048(3) Uani 0.502(9) 1 d PG A 1
H30A H 1.0315 0.0764 0.0873 0.072 Uiso 0.502(9) 1 calc PR A 1
H30B H 0.9006 -0.0132 0.1284 0.072 Uiso 0.502(9) 1 calc PR A 1
H30C H 1.0395 -0.0217 0.1505 0.072 Uiso 0.502(9) 1 calc PR A 1
C21' C 1.0068(8) 0.1436(7) 0.2533(5) 0.020(4) Uani 0.498(9) 1 d PG A 2
C22' C 1.0474(13) 0.2515(8) 0.3126(5) 0.0213(15) Uani 0.498(9) 1 d PG A 2
C23' C 1.1166(14) 0.3688(8) 0.2761(5) 0.0214(14) Uani 0.498(9) 1 d PG A 2
C24' C 1.1187(9) 0.3334(8) 0.1942(4) 0.017(3) Uani 0.498(9) 1 d PG A 2
C25' C 1.0508(7) 0.1942(8) 0.1802(4) 0.018(3) Uani 0.498(9) 1 d PG A 2
C26' C 0.9303(11) 0.0002(9) 0.2659(7) 0.031(3) Uani 0.498(9) 1 d PG A 2
H26D H 0.9150 -0.0541 0.2152 0.047 Uiso 0.498(9) 1 calc PR A 2
H26E H 0.8445 -0.0119 0.2866 0.047 Uiso 0.498(9) 1 calc PR A 2
H26F H 0.9814 -0.0268 0.3042 0.047 Uiso 0.498(9) 1 calc PR A 2
C27' C 1.022(2) 0.2430(12) 0.3992(6) 0.039(4) Uani 0.498(9) 1 d PG A 2
H27D H 1.0604 0.3322 0.4272 0.059 Uiso 0.498(9) 1 calc PR A 2
H27E H 1.0624 0.1883 0.4222 0.059 Uiso 0.498(9) 1 calc PR A 2
H27F H 0.9255 0.2032 0.4046 0.059 Uiso 0.498(9) 1 calc PR A 2
C28' C 1.177(2) 0.5070(10) 0.3170(7) 0.047(4) Uani 0.498(9) 1 d PG A 2
H28D H 1.2191 0.5700 0.2782 0.070 Uiso 0.498(9) 1 calc PR A 2
H28E H 1.2445 0.5130 0.3586 0.070 Uiso 0.498(9) 1 calc PR A 2
H28F H 1.1075 0.5279 0.3410 0.070 Uiso 0.498(9) 1 calc PR A 2
C29' C 1.1819(11) 0.4272(11) 0.1330(6) 0.034(4) Uani 0.498(9) 1 d PG A 2
H29D H 1.2222 0.5181 0.1584 0.051 Uiso 0.498(9) 1 calc PR A 2
H29E H 1.1139 0.4198 0.0915 0.051 Uiso 0.498(9) 1 calc PR A 2
H29F H 1.2508 0.4049 0.1091 0.051 Uiso 0.498(9) 1 calc PR A 2
C30' C 1.0293(13) 0.1140(11) 0.1014(6) 0.048(3) Uani 0.498(9) 1 d PG A 2
H30D H 1.0698 0.1733 0.0604 0.072 Uiso 0.498(9) 1 calc PR A 2
H30E H 0.9335 0.0658 0.0874 0.072 Uiso 0.498(9) 1 calc PR A 2
H30F H 1.0705 0.0508 0.1050 0.072 Uiso 0.498(9) 1 calc PR A 2
C31 C 0.6660(5) 0.2634(5) 0.0539(3) 0.014(2) Uani 0.505(4) 1 d PG A 1
C32 C 0.6966(5) 0.1528(5) 0.0644(3) 0.014(2) Uani 0.505(4) 1 d PG A 1
C33 C 0.5930(5) 0.0615(5) 0.1046(3) 0.016(2) Uani 0.505(4) 1 d PG A 1
C34 C 0.4984(5) 0.1157(5) 0.1189(3) 0.017(2) Uani 0.505(4) 1 d PG A 1
C35 C 0.5435(5) 0.2404(5) 0.0875(3) 0.017(2) Uani 0.505(4) 1 d PG A 1
C36 C 0.7491(8) 0.3841(7) 0.0139(5) 0.035(2) Uani 0.505(4) 1 d PG A 1
H36A H 0.8288 0.3750 -0.0041 0.053 Uiso 0.505(4) 1 calc PR A 1
H36B H 0.7755 0.4630 0.0517 0.053 Uiso 0.505(4) 1 calc PR A 1
H36C H 0.6969 0.3929 -0.0319 0.053 Uiso 0.505(4) 1 calc PR A 1
C37 C 0.8180(7) 0.1353(8) 0.0376(5) 0.035(2) Uani 0.505(4) 1 d PG A 1
H37A H 0.8737 0.2129 0.0113 0.053 Uiso 0.505(4) 1 calc PR A 1
H37B H 0.7903 0.0558 0.0002 0.053 Uiso 0.505(4) 1 calc PR A 1
H37C H 0.8689 0.1259 0.0838 0.053 Uiso 0.505(4) 1 calc PR A 1
C38 C 0.5850(8) -0.0700(7) 0.1280(5) 0.035(2) Uani 0.505(4) 1 d PG A 1
H38A H 0.5033 -0.1135 0.1550 0.053 Uiso 0.505(4) 1 calc PR A 1
H38B H 0.6625 -0.0560 0.1639 0.053 Uiso 0.505(4) 1 calc PR A 1
H38C H 0.5839 -0.1261 0.0802 0.053 Uiso 0.505(4) 1 calc PR A 1
C39 C 0.3720(7) 0.0519(7) 0.1601(5) 0.032(2) Uani 0.505(4) 1 d PG A 1
H39A H 0.3646 -0.0341 0.1760 0.048 Uiso 0.505(4) 1 calc PR A 1
H39B H 0.2953 0.0390 0.1238 0.048 Uiso 0.505(4) 1 calc PR A 1
H39C H 0.3739 0.1092 0.2075 0.048 Uiso 0.505(4) 1 calc PR A 1
C40 C 0.4734(8) 0.3325(7) 0.0897(5) 0.029(2) Uani 0.505(4) 1 d PG A 1
H40A H 0.3907 0.2930 0.1163 0.043 Uiso 0.505(4) 1 calc PR A 1
H40B H 0.4527 0.3472 0.0352 0.043 Uiso 0.505(4) 1 calc PR A 1
H40C H 0.5313 0.4173 0.1188 0.043 Uiso 0.505(4) 1 calc PR A 1
C31' C 0.6943(5) 0.2157(5) 0.0494(3) 0.017(2) Uani 0.495(4) 1 d PG A 2
C32' C 0.6497(5) 0.0916(5) 0.0818(3) 0.017(2) Uani 0.495(4) 1 d PG A 2
C33' C 0.5281(5) 0.0700(5) 0.1166(3) 0.014(2) Uani 0.495(4) 1 d PG A 2
C34' C 0.4977(5) 0.1808(5) 0.1057(3) 0.014(2) Uani 0.495(4) 1 d PG A 2
C35' C 0.6004(5) 0.2708(5) 0.0642(3) 0.016(2) Uani 0.495(4) 1 d PG A 2
C36' C 0.8196(8) 0.2780(8) 0.0068(5) 0.032(2) Uani 0.495(4) 1 d PG A 2
H36D H 0.8666 0.2193 0.0046 0.048 Uiso 0.495(4) 1 calc PR A 2
H36E H 0.8773 0.3634 0.0354 0.048 Uiso 0.495(4) 1 calc PR A 2
H36F H 0.7964 0.2917 -0.0474 0.048 Uiso 0.495(4) 1 calc PR A 2
C37' C 0.7192(8) -0.0012(7) 0.0796(5) 0.029(2) Uani 0.495(4) 1 d PG A 2
H37D H 0.6673 -0.0799 0.1062 0.043 Uiso 0.495(4) 1 calc PR A 2
H37E H 0.8081 0.0439 0.1070 0.043 Uiso 0.495(4) 1 calc PR A 2
H37F H 0.7272 -0.0278 0.0242 0.043 Uiso 0.495(4) 1 calc PR A 2
C38' C 0.4457(8) -0.0496(7) 0.1579(5) 0.035(2) Uani 0.495(4) 1 d PG A 2
H38D H 0.4891 -0.1114 0.1572 0.053 Uiso 0.495(4) 1 calc PR A 2
H38E H 0.3569 -0.0934 0.1303 0.053 Uiso 0.495(4) 1 calc PR A 2
H38F H 0.4378 -0.0217 0.2131 0.053 Uiso 0.495(4) 1 calc PR A 2
C39' C 0.3773(7) 0.1996(8) 0.1335(5) 0.035(2) Uani 0.495(4) 1 d PG A 2
H39D H 0.3803 0.2845 0.1184 0.053 Uiso 0.495(4) 1 calc PR A 2
H39E H 0.3771 0.1991 0.1914 0.053 Uiso 0.495(4) 1 calc PR A 2
H39F H 0.2962 0.1275 0.1086 0.053 Uiso 0.495(4) 1 calc PR A 2
C40' C 0.6083(8) 0.4021(7) 0.0401(5) 0.035(2) Uani 0.495(4) 1 d PG A 2
H40D H 0.5309 0.4165 0.0575 0.053 Uiso 0.495(4) 1 calc PR A 2
H40E H 0.6092 0.4017 -0.0179 0.053 Uiso 0.495(4) 1 calc PR A 2
H40F H 0.6901 0.4734 0.0649 0.053 Uiso 0.495(4) 1 calc PR A 2

loop_
_atom_site_aniso_label
_atom_site_aniso_U_11
_atom_site_aniso_U_22
_atom_site_aniso_U_33
_atom_site_aniso_U_23
_atom_site_aniso_U_13
_atom_site_aniso_U_12
Zn1 0.0252(4) 0.0263(4) 0.0157(4) 0.0046(3) 0.0043(3) 0.0067(3)
Zn2 0.0274(4) 0.0134(4) 0.0235(4) -0.0038(3) -0.0039(3) 0.0086(3)
Zn3 0.0164(4) 0.0330(4) 0.0254(4) -0.0058(3) -0.0059(3) 0.0132(3)
Ni1 0.0133(4) 0.0127(4) 0.0125(4) -0.0002(3) -0.0004(3) 0.0060(3)
C1 0.021(3) 0.032(3) 0.019(3) 0.007(3) 0.007(2) 0.013(3)
C2 0.022(3) 0.030(3) 0.020(3) 0.009(3) 0.005(2) 0.006(3)
C3 0.019(3) 0.051(5) 0.032(4) 0.026(3) 0.010(3) 0.013(3)
C4 0.032(4) 0.046(4) 0.031(4) 0.022(3) 0.018(3) 0.027(3)
C5 0.033(4) 0.027(3) 0.019(3) 0.008(3) 0.011(3) 0.013(3)
C6 0.033(4) 0.038(4) 0.026(3) 0.010(3) 0.004(3) 0.019(3)
C7 0.048(5) 0.033(4) 0.028(4) 0.008(3) 0.002(3) -0.003(3)
C8 0.017(4) 0.106(8) 0.054(5) 0.049(5) 0.010(3) 0.017(4)
C9 0.073(6) 0.074(6) 0.062(6) 0.037(5) 0.039(5) 0.057(6)
C10 0.064(5) 0.035(4) 0.023(4) 0.002(3) 0.011(3) 0.013(4)
C11 0.026(4) 0.015(3) 0.022(3) 0.002(3) 0.000(3) 0.009(3)
C12 0.028(4) 0.016(3) 0.022(4) 0.006(3) 0.007(3) 0.011(3)
C13 0.021(3) 0.015(3) 0.025(5) 0.002(3) 0.003(3) 0.006(3)
C14 0.028(7) 0.004(6) 0.019(8) 0.003(5) -0.006(5) 0.002(5)
C15 0.023(4) 0.011(3) 0.019(4) -0.004(3) 0.000(3) 0.005(3)
C16 0.038(9) 0.035(9) 0.054(11) 0.031(8) -0.015(9) -0.015(7)
C17 0.048(9) 0.064(7) 0.019(7) -0.002(6) 0.004(6) 0.029(7)
C18 0.023(7) 0.026(7) 0.035(8) -0.006(6) 0.001(6) 0.016(5)
C19 0.035(7) 0.037(6) 0.024(4) 0.008(4) 0.011(6) 0.004(6)
C20 0.030(8) 0.044(9) 0.036(9) 0.030(7) 0.022(7) 0.024(7)
C11' 0.026(4) 0.015(3) 0.022(3) 0.002(3) 0.000(3) 0.009(3)
C12' 0.028(4) 0.016(3) 0.022(4) 0.006(3) 0.007(3) 0.011(3)
C13' 0.021(3) 0.015(3) 0.025(5) 0.002(3) 0.003(3) 0.006(3)
C14' 0.026(8) 0.019(9) 0.017(9) -0.007(7) 0.005(6) 0.003(6)
C15' 0.023(4) 0.011(3) 0.019(4) -0.004(3) 0.000(3) 0.005(3)
C16' 0.073(15) 0.059(14) 0.030(9) -0.029(9) -0.029(10) 0.045(12)
C17' 0.048(9) 0.064(7) 0.019(7) -0.002(6) 0.004(6) 0.029(7)
C18' 0.040(9) 0.027(8) 0.043(10) 0.002(7) 0.017(8) 0.021(7)
C19' 0.035(7) 0.037(6) 0.024(4) 0.008(4) 0.011(6) 0.004(6)
C20' 0.020(7) 0.025(8) 0.036(10) 0.000(7) 0.002(7) 0.002(6)
C21 0.006(6) 0.029(8) 0.026(9) 0.013(6) 0.008(5) 0.010(6)
C22 0.023(3) 0.027(3) 0.021(4) 0.004(3) 0.005(3) 0.016(3)
C23 0.014(3) 0.022(4) 0.026(3) 0.000(3) -0.005(3) 0.007(3)
C24 0.009(5) 0.014(9) 0.023(4) 0.009(5) 0.003(3) 0.000(6)
C25 0.015(6) 0.018(7) 0.008(7) 0.007(6) 0.000(5) 0.010(6)
C26 0.016(6) 0.022(7) 0.033(8) 0.013(6) 0.006(6) 0.009(5)
C27 0.046(5) 0.051(10) 0.026(5) 0.006(6) 0.006(5) 0.025(7)
C28 0.047(6) 0.025(4) 0.049(11) -0.004(5) -0.026(8) -0.001(4)
C29 0.015(6) 0.025(7) 0.029(7) 0.013(6) 0.003(5) 0.010(6)
C30 0.070(8) 0.030(6) 0.042(7) -0.001(4) 0.014(6) 0.019(6)
C21' 0.017(7) 0.011(7) 0.031(12) 0.006(7) -0.008(7) 0.006(5)
C22' 0.023(3) 0.027(3) 0.021(4) 0.004(3) 0.005(3) 0.016(3)
C23' 0.014(3) 0.022(4) 0.026(3) 0.000(3) -0.005(3) 0.007(3)
C24' 0.009(5) 0.014(9) 0.023(4) 0.009(5) 0.003(3) 0.000(6)
C25' 0.011(7) 0.032(10) 0.012(7) 0.006(6) -0.002(5) 0.011(7)
C26' 0.025(7) 0.029(8) 0.043(9) 0.009(7) 0.000(7) 0.013(6)
C27' 0.046(5) 0.051(10) 0.026(5) 0.006(6) 0.006(5) 0.025(7)
C28' 0.047(6) 0.025(4) 0.049(11) -0.004(5) -0.026(8) -0.001(4)
C29' 0.035(8) 0.035(9) 0.031(8) 0.018(7) 0.012(6) 0.010(8)
C30' 0.070(8) 0.030(6) 0.042(7) -0.001(4) 0.014(6) 0.019(6)
C31 0.020(6) 0.010(5) 0.008(4) -0.002(4) -0.001(4) 0.004(5)
C32 0.009(5) 0.013(6) 0.021(5) -0.006(4) -0.001(4) 0.007(5)
C33 0.016(6) 0.011(5) 0.019(5) 0.000(4) -0.004(5) 0.005(5)
C34 0.022(5) 0.014(6) 0.020(5) -0.001(4) 0.001(4) 0.012(5)
C35 0.007(6) 0.015(6) 0.023(6) 0.001(4) 0.001(4) 0.000(5)
C36 0.031(5) 0.028(5) 0.042(6) 0.017(4) 0.005(4) 0.004(4)
C37 0.025(5) 0.050(6) 0.040(6) 0.002(5) 0.007(4) 0.024(5)
C38 0.054(7) 0.025(5) 0.034(5) 0.007(4) -0.001(5) 0.023(5)
C39 0.028(5) 0.030(5) 0.033(5) 0.004(4) 0.008(4) 0.006(4)
C40 0.034(5) 0.029(5) 0.030(5) 0.002(4) -0.001(4) 0.021(4)
C31' 0.022(5) 0.014(6) 0.020(5) -0.001(4) 0.001(4) 0.012(5)
C32' 0.007(6) 0.015(6) 0.023(6) 0.001(4) 0.001(4) 0.000(5)
C33' 0.020(6) 0.010(5) 0.008(4) -0.002(4) -0.001(4) 0.004(5)
C34' 0.009(5) 0.013(6) 0.021(5) -0.006(4) -0.001(4) 0.007(5)
C35' 0.016(6) 0.011(5) 0.019(5) 0.000(4) -0.004(5) 0.005(5)
C36' 0.028(5) 0.030(5) 0.033(5) 0.004(4) 0.008(4) 0.006(4)
C37' 0.034(5) 0.029(5) 0.030(5) 0.002(4) -0.001(4) 0.021(4)
C38' 0.031(5) 0.028(5) 0.042(6) 0.017(4) 0.005(4) 0.004(4)
C39' 0.025(5) 0.050(6) 0.040(6) 0.002(5) 0.007(4) 0.024(5)
C40' 0.054(7) 0.025(5) 0.034(5) 0.007(4) -0.001(5) 0.023(5)

loop_
_atom_type_symbol
_atom_type_description
_atom_type_scat_dispersion_real
_atom_type_scat_dispersion_imag
_atom_type_scat_source
C C 0.0033 0.0016 'International Tables Vol C Tables 4.2.6.8 and 6.1.1.4'
H H 0.0000 0.0000 'International Tables Vol C Tables 4.2.6.8 and 6.1.1.4'
Ni Ni 0.3393 1.1124 'International Tables Vol C Tables 4.2.6.8 and 6.1.1.4'
Zn Zn 0.2839 1.4301 'International Tables Vol C Tables 4.2.6.8 and 6.1.1.4'

loop_
_geom_angle_atom_site_label_1
_geom_angle_atom_site_label_2
_geom_angle_atom_site_label_3
_geom_angle
C5 Zn1 C1 37.1(2)
C5 Zn1 Ni1 159.69(17)
C1 Zn1 Ni1 155.52(16)
C5 Zn1 C4 36.5(2)
C1 Zn1 C4 60.1(2)
Ni1 Zn1 C4 144.09(16)
C5 Zn1 C2 60.0(2)
C1 Zn1 C2 35.5(2)
Ni1 Zn1 C2 140.34(16)
C4 Zn1 C2 58.2(2)
C5 Zn1 C3 58.8(2)
C1 Zn1 C3 58.2(2)
Ni1 Zn1 C3 136.03(17)
C4 Zn1 C3 34.2(3)
C2 Zn1 C3 34.1(2)
C5 Zn1 Zn2 110.61(17)
C1 Zn1 Zn2 141.90(17)
Ni1 Zn1 Zn2 49.69(3)
C4 Zn1 Zn2 108.10(17)
C2 Zn1 Zn2 166.26(16)
C3 Zn1 Zn2 133.37(18)
C5 Zn1 Zn3 120.50(17)
C1 Zn1 Zn3 112.71(15)
Ni1 Zn1 Zn3 48.96(3)
C4 Zn1 Zn3 152.2(2)
C2 Zn1 Zn3 133.32(16)
C3 Zn1 Zn3 167.33(18)
Zn2 Zn1 Zn3 59.29(2)
C11 Zn2 Ni1 161.29(10)
C11 Zn2 C11' 6.4
Ni1 Zn2 C11' 165.68(10)
C11 Zn2 C12' 40.99(7)
Ni1 Zn2 C12' 157.29(10)
C11' Zn2 C12' 35.55(6)
C11 Zn2 C15 35.65(6)
Ni1 Zn2 C15 138.36(9)
C11' Zn2 C15 40.48(7)
C12' Zn2 C15 59.61(9)
C11 Zn2 C12 35.44(6)
Ni1 Zn2 C12 161.62(10)
C11' Zn2 C12 29.57(5)
C12' Zn2 C12 7.5
C15 Zn2 C12 58.51(9)
C11 Zn2 C14 58.13(9)
Ni1 Zn2 C14 129.65(8)
C11' Zn2 C14 59.33(9)
C12' Zn2 C14 53.29(8)
C15 Zn2 C14 34.62(6)
C12 Zn2 C14 57.33(9)
C11 Zn2 C13 57.92(9)
Ni1 Zn2 C13 139.43(10)
C11' Zn2 C13 54.75(8)
C12' Zn2 C13 27.4
C15 Zn2 C13 57.43(9)
C12 Zn2 C13 34.35(6)
C14 Zn2 C13 33.93(5)
C11 Zn2 C15' 29.36(5)
Ni1 Zn2 C15' 142.26(10)
C11' Zn2 C15' 34.62(6)
C12' Zn2 C15' 57.56(9)
C15 Zn2 C15' 7.0
C12 Zn2 C15' 55.48(9)
C14 Zn2 C15' 40.19(7)
C13 Zn2 C15' 59.29(9)
C11 Zn2 C13' 59.65(9)
Ni1 Zn2 C13' 136.12(9)
C11' Zn2 C13' 57.46(9)
C12' Zn2 C13' 34.42(6)
C15 Zn2 C13' 53.14(8)
C12 Zn2 C13' 40.88(6)
C14 Zn2 C13' 26.2
C13 Zn2 C13' 8.4
C15' Zn2 C13' 56.04(8)
C11 Zn2 C14' 54.39(9)
Ni1 Zn2 C14' 130.40(8)
C11' Zn2 C14' 56.54(9)
C12' Zn2 C14' 56.44(8)
C15 Zn2 C14' 27.2
C12 Zn2 C14' 59.42(9)
C14 Zn2 C14' 8.1
C13 Zn2 C14' 40.38(6)
C15' Zn2 C14' 33.26(5)
C13' Zn2 C14' 33.18(5)
C11 Zn2 Zn3 112.13(9)
Ni1 Zn2 Zn3 49.74(3)
C11' Zn2 Zn3 115.94(10)
C12' Zn2 Zn3 147.71(12)
C15 Zn2 Zn3 111.41(9)
C12 Zn2 Zn3 140.25(12)
C14 Zn2 Zn3 137.80(12)
C13 Zn2 Zn3 168.62(9)
C15' Zn2 Zn3 109.35(8)
C13' Zn2 Zn3 163.62(12)
C14' Zn2 Zn3 130.52(11)
C23 Zn3 C22' 33.2(4)
C23 Zn3 Ni1 161.9(2)
C22' Zn3 Ni1 164.5(2)
C23 Zn3 C21' 54.7(3)
C22' Zn3 C21' 35.94(17)
Ni1 Zn3 C21' 139.38(19)
C23 Zn3 C22 36.0(2)
C22' Zn3 C22 5.5(4)
Ni1 Zn3 C22 160.6(2)
C21' Zn3 C22 40.0(3)
C23 Zn3 C24 35.40(16)
C22' Zn3 C24 53.0(3)
Ni1 Zn3 C24 139.14(18)
C21' Zn3 C24 45.9(2)
C22 Zn3 C24 58.3(3)
C23 Zn3 C23' 3.6(4)
C22' Zn3 C23' 35.3(2)
Ni1 Zn3 C23' 159.3(2)
C21' Zn3 C23' 58.2(3)
C22 Zn3 C23' 37.6(3)
C24 Zn3 C23' 37.9(3)
C23 Zn3 C25' 53.0(3)
C22' Zn3 C25' 57.6(2)
Ni1 Zn3 C25' 128.90(16)
C21' Zn3 C25' 34.17(12)
C22 Zn3 C25' 63.1(3)
C24 Zn3 C25' 21.9(2)
C23' Zn3 C25' 56.1(2)
C23 Zn3 C21 57.6(3)
C22' Zn3 C21 31.5(3)
Ni1 Zn3 C21 139.07(18)
C21' Zn3 C21 12.2(3)
C22 Zn3 C21 34.10(14)
C24 Zn3 C21 56.2(2)
C23' Zn3 C21 60.8(3)
C25' Zn3 C21 46.3(2)
C23 Zn3 C24' 31.9(3)
C22' Zn3 C24' 57.0(3)
Ni1 Zn3 C24' 137.28(18)
C21' Zn3 C24' 56.4(2)
C22 Zn3 C24' 61.7(3)
C24 Zn3 C24' 11.6(2)
C23' Zn3 C24' 33.41(15)
C25' Zn3 C24' 32.95(12)
C21 Zn3 C24' 65.8(2)
C23 Zn3 C25 57.0(2)
C22' Zn3 C25 51.3(3)
Ni1 Zn3 C25 130.50(15)
C21' Zn3 C25 20.9(2)
C22 Zn3 C25 56.4(2)
C24 Zn3 C25 33.45(11)
C23' Zn3 C25 60.6(3)
C25' Zn3 C25 14.89(18)
C21 Zn3 C25 32.91(10)
C24' Zn3 C25 45.0(2)
C23 Zn3 Zn2 117.4(2)
C22' Zn3 Zn2 134.1(2)
Ni1 Zn3 Zn2 49.89(3)
C21' Zn3 Zn2 170.05(19)
C22 Zn3 Zn2 130.1(2)
C24 Zn3 Zn2 132.32(17)
C23' Zn3 Zn2 113.8(2)
C25' Zn3 Zn2 148.58(19)
C21 Zn3 Zn2 160.96(18)
C24' Zn3 Zn2 121.01(19)
C25 Zn3 Zn2 163.42(17)
C35 Ni1 C31 39.47(10)
C35 Ni1 C34 39.45(10)
C31 Ni1 C34 65.99(16)
C35 Ni1 C32 65.86(16)
C31 Ni1 C32 39.15(10)
C34 Ni1 C32 65.62(16)
C35 Ni1 C33 65.84(16)
C31 Ni1 C33 65.64(16)
C34 Ni1 C33 39.12(10)
C32 Ni1 C33 38.94(10)
C35 Ni1 C33' 54.07(18)
C31 Ni1 C33' 69.23(19)
C34 Ni1 C33' 19.04(18)
C32 Ni1 C33' 55.23(18)
C33 Ni1 C33' 21.29(18)
C35 Ni1 C34' 20.20(18)
C31 Ni1 C34' 55.32(18)
C34 Ni1 C34' 20.89(18)
C32 Ni1 C34' 69.99(18)
C33 Ni1 C34' 55.53(18)
C33' Ni1 C34' 38.55(10)
C35 Ni1 C32' 67.99(18)
C31 Ni1 C32' 53.98(18)
C34 Ni1 C32' 53.26(18)
C32 Ni1 C32' 20.32(18)
C33 Ni1 C32' 19.30(18)
C33' Ni1 C32' 38.51(10)
C34' Ni1 C32' 64.45(16)
C35 Ni1 C35' 19.60(18)
C31 Ni1 C35' 21.13(18)
C34 Ni1 C35' 54.47(19)
C32 Ni1 C35' 55.28(18)
C33 Ni1 C35' 69.24(19)
C33' Ni1 C35' 64.41(16)
C34' Ni1 C35' 38.43(10)
C32' Ni1 C35' 64.29(15)
C35 Ni1 C31' 53.49(18)
C31 Ni1 C31' 19.25(18)
C34 Ni1 C31' 68.00(19)
C32 Ni1 C31' 20.60(18)
C33 Ni1 C31' 54.02(18)
C33' Ni1 C31' 64.37(15)
C34' Ni1 C31' 64.32(15)
C32' Ni1 C31' 38.37(10)
C35' Ni1 C31' 38.33(10)
C35 Ni1 Zn1 119.10(14)
C31 Ni1 Zn1 158.34(14)
C34 Ni1 Zn1 94.59(14)
C32 Ni1 Zn1 142.50(14)
C33 Ni1 Zn1 105.87(14)
C33' Ni1 Zn1 95.70(14)
C34' Ni1 Zn1 103.15(14)
C32' Ni1 Zn1 122.69(14)
C35' Ni1 Zn1 138.22(14)
C31' Ni1 Zn1 159.66(14)
C35 Ni1 Zn3 158.64(14)
C31 Ni1 Zn3 119.21(14)
C34 Ni1 Zn3 147.32(14)
C32 Ni1 Zn3 97.60(14)
C33 Ni1 Zn3 110.43(14)
C33' Ni1 Zn3 128.54(14)
C34' Ni1 Zn3 165.74(14)
C32' Ni1 Zn3 101.47(14)
C35' Ni1 Zn3 139.25(14)
C31' Ni1 Zn3 106.46(14)
Zn1 Ni1 Zn3 82.25(3)
C2 C1 C5 107.9(6)
C2 C1 C6 124.3(6)
C5 C1 C6 127.0(6)
C2 C1 Zn1 76.5(3)
C5 C1 Zn1 70.0(3)
C6 C1 Zn1 127.2(4)
C3 C2 C1 107.9(6)
C3 C2 C7 127.3(6)
C1 C2 C7 124.2(6)
C3 C2 Zn1 75.1(4)
C1 C2 Zn1 68.0(3)
C7 C2 Zn1 129.0(5)
C4 C3 C2 109.0(6)
C4 C3 C8 124.3(7)
C2 C3 C8 126.1(8)
C4 C3 Zn1 69.3(4)
C2 C3 Zn1 70.7(3)
C8 C3 Zn1 132.9(5)
C3 C4 C5 107.8(6)
C3 C4 C9 125.3(7)
C5 C4 C9 126.6(8)
C3 C4 Zn1 76.5(4)
C5 C4 Zn1 67.5(3)
C9 C4 Zn1 126.8(5)
C1 C5 C4 107.4(6)
C1 C5 C10 126.3(6)
C4 C5 C10 126.0(6)
C1 C5 Zn1 72.8(3)
C4 C5 Zn1 76.0(4)
C10 C5 Zn1 121.3(4)
C15 C11 C12 108.0
C15 C11 C16 126.0
C12 C11 C16 126.0
C15 C11 Zn2 73.72(12)
C12 C11 Zn2 74.75(12)
C16 C11 Zn2 117.53(11)
C13 C12 C11 108.0
C13 C12 C17 126.0
C11 C12 C17 126.0
C13 C12 Zn2 75.81(12)
C11 C12 Zn2 69.81(12)
C17 C12 Zn2 120.14(12)
C14 C13 C12 108.0
C14 C13 C18 126.0
C12 C13 C18 126.0
C14 C13 Zn2 72.48(12)
C12 C13 Zn2 69.84(11)
C18 C13 Zn2 123.32(11)
C13 C14 C15 108.0
C13 C14 C19 126.0
C15 C14 C19 126.0
C13 C14 Zn2 73.58(11)
C15 C14 Zn2 69.33(11)
C19 C14 Zn2 122.72(11)
C11 C15 C14 108.0
C11 C15 C20 126.0
C14 C15 C20 126.0
C11 C15 Zn2 70.63(12)
C14 C15 Zn2 76.05(12)
C20 C15 Zn2 119.16(11)
C12' C11' C15' 108.0
C12' C11' C16' 126.0
C15' C11' C16' 126.0
C12' C11' Zn2 72.60(12)
C15' C11' Zn2 77.21(12)
C16' C11' Zn2 116.27(11)
C11' C12' C13' 108.0
C11' C12' C17' 126.0
C13' C12' C17' 126.0
C11' C12' Zn2 71.85(12)
C13' C12' Zn2 77.51(12)
C17' C12' Zn2 116.67(12)
C12' C13' C14' 108.0
C12' C13' C18' 126.0
C14' C13' C18' 126.0
C12' C13' Zn2 68.07(11)
C14' C13' Zn2 75.87(12)
C18' C13' Zn2 121.69(11)
C15' C14' C13' 108.0
C15' C14' C19' 126.0
C13' C14' C19' 126.0
C15' C14' Zn2 70.32(11)
C13' C14' Zn2 70.95(11)
C19' C14' Zn2 124.34(11)
C14' C15' C11' 108.0
C14' C15' C20' 126.0
C11' C15' C20' 126.0
C14' C15' Zn2 76.42(11)
C11' C15' Zn2 68.18(12)
C20' C15' Zn2 121.06(11)
C22 C21 C25 108.0
C22 C21 C26 126.0
C25 C21 C26 126.0
C22 C21 Zn3 66.8(4)
C25 C21 Zn3 74.9(2)
C26 C21 Zn3 123.8(3)
C23 C22 C21 108.0
C23 C22 C27 126.0
C21 C22 C27 126.0
C23 C22 Zn3 69.6(3)
C21 C22 Zn3 79.1(3)
C27 C22 Zn3 117.2(2)
C22 C23 C24 108.0
C22 C23 C28 126.0
C24 C23 C28 126.0
C22 C23 Zn3 74.5(2)
C24 C23 Zn3 77.2(3)
C28 C23 Zn3 114.7(3)
C25 C24 C23 108.0
C25 C24 C29 126.0
C23 C24 C29 126.0
C25 C24 Zn3 78.4(3)
C23 C24 Zn3 67.4(4)
C29 C24 Zn3 119.8(3)
C24 C25 C21 108.0
C24 C25 C30 126.0
C21 C25 C30 126.0
C24 C25 Zn3 68.1(3)
C21 C25 Zn3 72.1(3)
C30 C25 Zn3 125.3(4)
C25' C21' C22' 108.0
C25' C21' C26' 126.0
C22' C21' C26' 126.0
C25' C21' Zn3 78.9(3)
C22' C21' Zn3 70.0(4)
C26' C21' Zn3 117.1(3)
C23' C22' C21' 108.0
C23' C22' C27' 126.0
C21' C22' C27' 126.0
C23' C22' Zn3 77.3(3)
C21' C22' Zn3 74.1(3)
C27' C22' Zn3 114.9(3)
C22' C23' C24' 108.0
C22' C23' C28' 126.0
C24' C23' C28' 126.0
C22' C23' Zn3 67.5(2)
C24' C23' Zn3 78.1(3)
C28' C23' Zn3 120.1(3)
C25' C24' C23' 108.0
C25' C24' C29' 126.0
C23' C24' C29' 126.0
C25' C24' Zn3 71.9(3)
C23' C24' Zn3 68.5(4)
C29' C24' Zn3 125.2(3)
C24' C25' C21' 108.0
C24' C25' C30' 126.0
C21' C25' C30' 126.0
C24' C25' Zn3 75.2(3)
C21' C25' Zn3 66.9(3)
C30' C25' Zn3 123.4(4)
C32 C31 C35 108.0
C32 C31 C36 126.0
C35 C31 C36 126.0
C32 C31 Ni1 71.22(18)
C35 C31 Ni1 69.82(18)
C36 C31 Ni1 124.56(17)
C31 C32 C33 108.0
C31 C32 C37 126.0
C33 C32 C37 126.0
C31 C32 Ni1 69.63(18)
C33 C32 Ni1 70.58(18)
C37 C32 Ni1 125.37(17)
C34 C33 C32 108.0
C34 C33 C38 126.0
C32 C33 C38 126.0
C34 C33 Ni1 69.68(18)
C32 C33 Ni1 70.48(18)
C38 C33 Ni1 125.43(17)
C33 C34 C35 108.0
C33 C34 C39 126.0
C35 C34 C39 126.0
C33 C34 Ni1 71.20(18)
C35 C34 Ni1 69.75(18)
C39 C34 Ni1 124.65(17)
C31 C35 C34 108.0
C31 C35 C40 126.0
C34 C35 C40 126.0
C31 C35 Ni1 70.71(18)
C34 C35 Ni1 70.80(18)
C40 C35 Ni1 124.11(17)
C35' C31' C32' 108.0
C35' C31' C36' 126.0
C32' C31' C36' 126.0
C35' C31' Ni1 70.74(18)
C32' C31' Ni1 70.52(18)
C36' C31' Ni1 124.35(17)
C33' C32' C31' 108.0
C33' C32' C37' 126.0
C31' C32' C37' 126.0
C33' C32' Ni1 70.47(18)
C31' C32' Ni1 71.10(18)
C37' C32' Ni1 124.05(17)
C34' C33' C32' 108.0
C34' C33' C38' 126.0
C32' C33' C38' 126.0
C34' C33' Ni1 70.84(18)
C32' C33' Ni1 71.02(18)
C38' C33' Ni1 123.76(17)
C33' C34' C35' 108.0
C33' C34' C39' 126.0
C35' C34' C39' 126.0
C33' C34' Ni1 70.61(18)
C35' C34' Ni1 71.13(18)
C39' C34' Ni1 123.89(17)
C34' C35' C31' 108.0
C34' C35' C40' 126.0
C31' C35' C40' 126.0
C34' C35' Ni1 70.43(18)
C31' C35' Ni1 70.94(18)
C40' C35' Ni1 124.25(17)

loop_
_geom_bond_atom_site_label_1
_geom_bond_atom_site_label_2
_geom_bond_distance
Zn1 C5 2.231(6)
Zn1 C1 2.268(6)
Zn1 Ni1 2.2887(9)
Zn1 C4 2.342(6)
Zn1 C2 2.378(6)
Zn1 C3 2.434(6)
Zn1 Zn2 2.9785(10)
Zn1 Zn3 3.0149(10)
Zn2 C11 2.293(3)
Zn2 Ni1 2.3000(9)
Zn2 C11' 2.318(3)
Zn2 C12' 2.328(3)
Zn2 C15 2.334(4)
Zn2 C12 2.358(3)
Zn2 C14 2.421(3)
Zn2 C13 2.435(3)
Zn2 C15' 2.435(4)
Zn2 C13' 2.451(3)
Zn2 C14' 2.514(4)
Zn2 Zn3 2.9647(10)
Zn3 C23 2.258(14)
Zn3 C22' 2.264(13)
Zn3 Ni1 2.2950(10)
Zn3 C21' 2.317(8)
Zn3 C22 2.321(13)
Zn3 C24 2.383(8)
Zn3 C23' 2.390(14)
Zn3 C25' 2.471(7)
Zn3 C21 2.480(7)
Zn3 C24' 2.514(9)
Zn3 C25 2.516(6)
Ni1 C35 2.092(5)
Ni1 C31 2.104(5)
Ni1 C34 2.106(5)
Ni1 C32 2.125(5)
Ni1 C33 2.126(5)
Ni1 C33' 2.148(5)
Ni1 C34' 2.151(5)
Ni1 C32' 2.155(5)
Ni1 C35' 2.160(5)
Ni1 C31' 2.162(5)
C1 C2 1.420(9)
C1 C5 1.432(9)
C1 C6 1.492(9)
C2 C3 1.414(10)
C2 C7 1.497(10)
C3 C4 1.408(11)
C3 C8 1.509(10)
C4 C5 1.435(10)
C4 C9 1.484(10)
C5 C10 1.495(10)
C11 C15 1.4169(18)
C11 C12 1.4170(18)
C11 C16 1.5063(19)
C12 C13 1.4169(18)
C12 C17 1.5061(19)
C13 C14 1.4169(18)
C13 C18 1.5063(19)
C14 C15 1.4171(18)
C14 C19 1.5062(19)
C15 C20 1.506(2)
C11' C12' 1.4186(18)
C11' C15' 1.4187(18)
C11' C16' 1.5080(19)
C12' C13' 1.4186(18)
C12' C17' 1.5079(19)
C13' C14' 1.4186(18)
C13' C18' 1.5080(19)
C14' C15' 1.4186(18)
C14' C19' 1.5079(19)
C15' C20' 1.508(2)
C21 C22 1.416(3)
C21 C25 1.416(3)
C21 C26 1.505(4)
C22 C23 1.416(3)
C22 C27 1.505(4)
C23 C24 1.416(3)
C23 C28 1.505(4)
C24 C25 1.416(3)
C24 C29 1.505(4)
C25 C30 1.505(4)
C21' C25' 1.414(4)
C21' C22' 1.414(4)
C21' C26' 1.503(4)
C22' C23' 1.414(4)
C22' C27' 1.503(4)
C23' C24' 1.414(4)
C23' C28' 1.503(4)
C24' C25' 1.414(4)
C24' C29' 1.503(4)
C25' C30' 1.503(4)
C31 C32 1.417(3)
C31 C35 1.417(3)
C31 C36 1.506(3)
C32 C33 1.417(3)
C32 C37 1.506(3)
C33 C34 1.417(3)
C33 C38 1.506(3)
C34 C35 1.417(3)
C34 C39 1.506(3)
C35 C40 1.506(3)
C31' C35' 1.419(3)
C31' C32' 1.419(3)
C31' C36' 1.508(3)
C32' C33' 1.419(3)
C32' C37' 1.508(3)
C33' C34' 1.419(3)
C33' C38' 1.508(3)
C34' C35' 1.419(3)
C34' C39' 1.508(3)
C35' C40' 1.508(3)
